data_2206118
loop_
_publ_author_name
'Abdelhak, Ettahiri'
'Merle, Daphne'
'Perrin, Monique'
'Thozet, Alain'

_publ_section_title
;
 <i>p</i>-Cumylcalix[4]arene--<i>para</i>-xylene (1/1)
;
_journal_issue 7
_journal_name_full 'Acta Crystallographica Section E'
_journal_page_first o2001
_journal_page_last o2002
_journal_paper_doi 10.1107/S1600536805016442
_journal_volume 61
_journal_year 2005
_chemical_formula_iupac 'C64 H64 O4, C8 H10'
_chemical_formula_moiety 'C64 H64 O4, C8 H10'
_chemical_formula_sum 'C72 H74 O4'
_chemical_formula_weight 1003.31
_chemical_name_common 'p-cumylcalix[4]arene--para-xylene (1/1)'
_chemical_name_systematic
;
4-(2-Phenylisopropyl)calix[4]arene--1,4-dimethylbenzene (1/1)
;
_space_group_IT_number 13
_symmetry_cell_setting monoclinic
_symmetry_space_group_name_Hall '-P 2yac'
_symmetry_space_group_name_H-M 'P 1 2/n 1'
_atom_sites_solution_hydrogens geom
_atom_sites_solution_primary direct
_atom_sites_solution_secondary difmap
_cell_angle_alpha 90.00
_cell_angle_beta 96.62(3)
_cell_angle_gamma 90.00
_cell_formula_units_Z 2
_cell_length_a 14.66(3)
_cell_length_b 12.62(3)
_cell_length_c 15.14(3)
_cell_measurement_temperature 293(2)
_cell_volume 2782(10)
_computing_cell_refinement 'Scalepack (Otwinowski & Minor, 1997)'
_computing_data_collection 'Collect (Nonius, 2000)'
_computing_data_reduction 'Denzo (Otwinowski & Minor, 1997) and Scalepack'
_computing_molecular_graphics 'PLATON (Spek, 2003)'
_computing_publication_material SHELXL97
_computing_structure_refinement 'SHELXL97 (Sheldrick, 1997)'
_computing_structure_solution 'SHELXS97 (Sheldrick, 1990)'
_diffrn_ambient_temperature 293(2)
_diffrn_detector_area_resol_mean 9
_diffrn_measured_fraction_theta_full 0.996
_diffrn_measured_fraction_theta_max 0.996
_diffrn_measurement_device '95mm CCD camera on \k-goniostat'
_diffrn_measurement_device_type 'Nonius KappaCCD'
_diffrn_measurement_method '\f or \w'
_diffrn_radiation_monochromator 'horizonally mounted graphite crystal'
_diffrn_radiation_source 'fine-focus sealed tube'
_diffrn_radiation_type MoK\a
_diffrn_radiation_wavelength 0.71073
_diffrn_reflns_av_R_equivalents 0.0380
_diffrn_reflns_av_sigmaI/netI 0.0539
_diffrn_reflns_limit_h_max 19
_diffrn_reflns_limit_h_min -18
_diffrn_reflns_limit_k_max 16
_diffrn_reflns_limit_k_min -16
_diffrn_reflns_limit_l_max 19
_diffrn_reflns_limit_l_min -19
_diffrn_reflns_number 12312
_diffrn_reflns_theta_full 27.49
_diffrn_reflns_theta_max 27.49
_diffrn_reflns_theta_min 3.15
_exptl_absorpt_coefficient_mu 0.072
_exptl_absorpt_correction_T_max 0.9857
_exptl_absorpt_correction_T_min 0.9445
_exptl_absorpt_correction_type none
_exptl_crystal_colour colorless
_exptl_crystal_density_diffrn 1.198
_exptl_crystal_density_method 'not measured'
_exptl_crystal_description plate
_exptl_crystal_F_000 1076
_exptl_crystal_size_max 0.80
_exptl_crystal_size_mid 0.50
_exptl_crystal_size_min 0.20
_refine_diff_density_max 0.453
_refine_diff_density_min -0.188
_refine_ls_extinction_method none
_refine_ls_goodness_of_fit_ref 1.016
_refine_ls_hydrogen_treatment constr
_refine_ls_matrix_type full
_refine_ls_number_parameters 351
_refine_ls_number_reflns 6372
_refine_ls_number_restraints 0
_refine_ls_restrained_S_all 1.016
_refine_ls_R_factor_all 0.0993
_refine_ls_R_factor_gt 0.0549
_refine_ls_shift/su_max 0.001
_refine_ls_shift/su_mean 0.000
_refine_ls_structure_factor_coef Fsqd
_refine_ls_weighting_details 'w=1/[\s^2^(Fo^2^)+(0.0771P)^2^+0.6028P] where P=(Fo^2^+2Fc^2^)/3'
_refine_ls_weighting_scheme calc
_refine_ls_wR_factor_gt 0.1333
_refine_ls_wR_factor_ref 0.1547
_reflns_number_gt 4031
_reflns_number_total 6372
_reflns_threshold_expression I>2\s(I)
_cod_data_source_file bd6001.cif
_cod_data_source_block I
_cod_original_sg_symbol_H-M 'P 2/n'
_cod_database_code 2206118
_cod_database_fobs_code 2206118

loop_
_symmetry_equiv_pos_as_xyz
'x, y, z'
'-x+1/2, y, -z+1/2'
'-x, -y, -z'
'x-1/2, -y, z-1/2'

loop_
_atom_site_label
_atom_site_fract_x
_atom_site_fract_y
_atom_site_fract_z
_atom_site_U_iso_or_equiv
_atom_site_adp_type
_atom_site_calc_flag
_atom_site_refinement_flags
_atom_site_occupancy
_atom_site_type_symbol
O13 0.20582(9) 0.05806(9) 0.12855(8) 0.0319(3) Uani d . 1 O
O14 0.37116(9) 0.05843(10) 0.22388(8) 0.0322(3) Uani d . 1 O
C1 0.46942(12) -0.04090(15) 0.38132(11) 0.0298(4) Uani d . 1 C
H1A 0.5280 -0.0590 0.4143 0.036 Uiso calc R 1 H
H1B 0.4657 0.0358 0.3779 0.036 Uiso calc R 1 H
C12 0.10702(12) -0.08123(14) 0.06803(11) 0.0279(4) Uani d . 1 C
C2 0.46639(12) -0.08547(14) 0.28743(11) 0.0273(4) Uani d . 1 C
C14 0.41867(12) -0.03496(13) 0.21413(11) 0.0265(4) Uani d . 1 C
C4 0.51245(12) -0.22371(14) 0.18862(11) 0.0279(4) Uani d . 1 C
C13 0.19330(12) -0.03252(13) 0.07701(11) 0.0271(4) Uani d . 1 C
C8 0.26570(12) -0.07218(14) 0.03461(11) 0.0272(4) Uani d . 1 C
C6 0.41743(12) -0.07599(14) 0.12830(11) 0.0273(4) Uani d . 1 C
C7 0.36111(12) -0.02468(15) 0.04960(11) 0.0289(4) Uani d . 1 C
H7A 0.3917 -0.0345 -0.0033 0.035 Uiso calc R 1 H
H7B 0.3565 0.0508 0.0602 0.035 Uiso calc R 1 H
C11 0.09466(13) -0.16916(15) 0.01280(11) 0.0301(4) Uani d . 1 C
H11 0.0372 -0.2012 0.0050 0.036 Uiso calc R 1 H
C5 0.46495(12) -0.16913(14) 0.11760(11) 0.0290(4) Uani d . 1 C
H5 0.4652 -0.1964 0.0606 0.035 Uiso calc R 1 H
C40 0.56323(13) -0.32533(15) 0.16955(12) 0.0327(4) Uani d . 1 C
C10 0.16468(13) -0.21173(14) -0.03157(11) 0.0308(4) Uani d . 1 C
C9 0.24929(13) -0.16218(15) -0.01818(11) 0.0303(4) Uani d . 1 C
H9 0.2975 -0.1902 -0.0457 0.036 Uiso calc R 1 H
C3 0.51190(12) -0.17956(15) 0.27293(11) 0.0285(4) Uani d . 1 C
H3 0.5432 -0.2144 0.3214 0.034 Uiso calc R 1 H
C100 0.14674(14) -0.30593(15) -0.09561(12) 0.0349(4) Uani d . 1 C
C103 0.10026(13) -0.26560(16) -0.18622(12) 0.0334(4) Uani d . 1 C
C42 0.60837(15) -0.37815(16) 0.25528(13) 0.0394(5) Uani d . 1 C
H42A 0.6526 -0.3306 0.2856 0.059 Uiso calc R 1 H
H42B 0.6385 -0.4422 0.2405 0.059 Uiso calc R 1 H
H42C 0.5622 -0.3945 0.2932 0.059 Uiso calc R 1 H
C43 0.64065(13) -0.29801(16) 0.11258(12) 0.0358(5) Uani d . 1 C
C104 0.12549(14) -0.16827(17) -0.21980(12) 0.0392(5) Uani d . 1 C
H104 0.1679 -0.1258 -0.1857 0.047 Uiso calc R 1 H
C41 0.49366(15) -0.40372(17) 0.12225(14) 0.0440(5) Uani d . 1 C
H41A 0.4433 -0.4129 0.1569 0.066 Uiso calc R 1 H
H41B 0.5231 -0.4708 0.1157 0.066 Uiso calc R 1 H
H41C 0.4711 -0.3765 0.0646 0.066 Uiso calc R 1 H
C47 0.76271(16) -0.1811(2) 0.07941(17) 0.0596(7) Uani d . 1 C
H47 0.7949 -0.1180 0.0899 0.071 Uiso calc R 1 H
C106 0.02546(15) -0.1950(2) -0.35440(13) 0.0480(6) Uani d . 1 C
H106 0.0002 -0.1715 -0.4101 0.058 Uiso calc R 1 H
C102 0.23694(16) -0.35996(17) -0.11306(14) 0.0467(5) Uani d . 1 C
H10A 0.2704 -0.3807 -0.0575 0.070 Uiso calc R 1 H
H10B 0.2733 -0.3114 -0.1431 0.070 Uiso calc R 1 H
H10C 0.2235 -0.4215 -0.1495 0.070 Uiso calc R 1 H
C105 0.08829(15) -0.13408(19) -0.30310(13) 0.0454(5) Uani d . 1 C
H105 0.1061 -0.0691 -0.3245 0.055 Uiso calc R 1 H
C107 0.00033(16) -0.2909(2) -0.32280(14) 0.0509(6) Uani d . 1 C
H107 -0.0421 -0.3328 -0.3574 0.061 Uiso calc R 1 H
C48 0.69013(14) -0.20482(18) 0.12696(14) 0.0443(5) Uani d . 1 C
H48 0.6742 -0.1572 0.1695 0.053 Uiso calc R 1 H
C101 0.08758(19) -0.38921(18) -0.05491(14) 0.0531(6) Uani d . 1 C
H10D 0.0274 -0.3608 -0.0512 0.080 Uiso calc R 1 H
H10E 0.1156 -0.4075 0.0036 0.080 Uiso calc R 1 H
H10F 0.0828 -0.4514 -0.0917 0.080 Uiso calc R 1 H
C108 0.03761(14) -0.32626(18) -0.23939(13) 0.0424(5) Uani d . 1 C
H108 0.0201 -0.3919 -0.2191 0.051 Uiso calc R 1 H
C44 0.66673(17) -0.3675(2) 0.04907(14) 0.0520(6) Uani d . 1 C
H44 0.6350 -0.4308 0.0379 0.062 Uiso calc R 1 H
C46 0.78700(19) -0.2512(3) 0.01654(18) 0.0702(9) Uani d . 1 C
H46 0.8355 -0.2356 -0.0158 0.084 Uiso calc R 1 H
C45 0.7399(2) -0.3432(3) 0.00206(17) 0.0716(9) Uani d . 1 C
H45 0.7569 -0.3907 -0.0400 0.086 Uiso calc R 1 H
C504 0.2500 0.6358(2) 0.2500 0.0326(6) Uani d S 1 C
C503 0.18099(14) 0.58012(17) 0.20100(13) 0.0404(5) Uani d . 1 C
H503 0.1338 0.6166 0.1677 0.048 Uiso calc R 1 H
C501 0.2500 0.4130(2) 0.2500 0.0485(8) Uani d S 1 C
C502 0.18112(17) 0.46990(19) 0.20075(15) 0.0499(6) Uani d . 1 C
H502 0.1341 0.4337 0.1669 0.060 Uiso calc R 1 H
C506 0.2500 0.7552(2) 0.2500 0.0493(8) Uani d S 1 C
H50A 0.2144 0.7806 0.1970 0.074 Uiso calc PR 0.50 H
H50B 0.3119 0.7806 0.2518 0.074 Uiso calc PR 0.50 H
H50C 0.2236 0.7806 0.3012 0.074 Uiso calc PR 0.50 H
C505 0.2500 0.2936(3) 0.2500 0.0852(15) Uani d S 1 C
H50D 0.2642 0.2682 0.1934 0.128 Uiso calc PR 0.50 H
H50E 0.1905 0.2682 0.2606 0.128 Uiso calc PR 0.50 H
H50F 0.2953 0.2682 0.2960 0.128 Uiso calc PR 0.50 H

loop_
_atom_site_aniso_label
_atom_site_aniso_U_11
_atom_site_aniso_U_22
_atom_site_aniso_U_33
_atom_site_aniso_U_12
_atom_site_aniso_U_13
_atom_site_aniso_U_23
O13 0.0414(7) 0.0257(7) 0.0295(7) -0.0011(6) 0.0081(5) -0.0008(5)
O14 0.0367(7) 0.0267(7) 0.0339(7) 0.0011(6) 0.0073(5) -0.0013(5)
C1 0.0283(9) 0.0336(10) 0.0270(9) -0.0029(8) 0.0015(7) -0.0048(7)
C12 0.0316(9) 0.0312(10) 0.0204(8) 0.0035(8) 0.0011(7) 0.0077(7)
C2 0.0247(9) 0.0307(10) 0.0267(9) -0.0058(8) 0.0044(7) -0.0023(7)
C14 0.0268(9) 0.0240(9) 0.0294(9) -0.0030(7) 0.0063(7) -0.0009(7)
C4 0.0277(9) 0.0296(10) 0.0271(9) -0.0025(8) 0.0064(7) -0.0018(7)
C13 0.0354(10) 0.0243(9) 0.0211(8) 0.0013(8) 0.0015(7) 0.0034(7)
C8 0.0316(10) 0.0292(9) 0.0207(8) -0.0009(8) 0.0028(7) 0.0041(7)
C6 0.0272(9) 0.0297(9) 0.0256(9) -0.0054(8) 0.0060(7) -0.0002(7)
C7 0.0333(10) 0.0301(10) 0.0244(9) -0.0008(8) 0.0082(7) 0.0012(7)
C11 0.0319(10) 0.0331(10) 0.0242(9) -0.0036(8) -0.0015(7) 0.0051(7)
C5 0.0329(10) 0.0311(10) 0.0238(9) -0.0027(8) 0.0067(7) -0.0022(7)
C40 0.0375(11) 0.0314(10) 0.0297(9) 0.0027(8) 0.0063(8) -0.0004(8)
C10 0.0402(11) 0.0300(10) 0.0217(9) -0.0002(8) 0.0016(7) 0.0016(7)
C9 0.0354(10) 0.0335(10) 0.0225(9) 0.0019(8) 0.0050(7) 0.0006(7)
C3 0.0273(9) 0.0333(10) 0.0248(9) -0.0019(8) 0.0018(7) 0.0017(7)
C100 0.0416(11) 0.0343(10) 0.0277(9) -0.0044(9) -0.0001(8) -0.0016(8)
C103 0.0350(10) 0.0400(11) 0.0256(9) 0.0052(9) 0.0054(8) -0.0038(8)
C42 0.0512(13) 0.0332(11) 0.0348(11) 0.0065(9) 0.0095(9) 0.0054(8)
C43 0.0383(11) 0.0407(11) 0.0289(10) 0.0134(9) 0.0060(8) 0.0072(8)
C104 0.0424(11) 0.0446(12) 0.0311(10) 0.0026(10) 0.0058(8) 0.0005(9)
C41 0.0520(13) 0.0351(11) 0.0452(12) -0.0017(10) 0.0065(10) -0.0057(9)
C47 0.0386(13) 0.0684(16) 0.0734(17) 0.0102(12) 0.0140(12) 0.0378(14)
C106 0.0524(14) 0.0647(16) 0.0265(10) 0.0279(12) 0.0030(9) -0.0020(10)
C102 0.0559(14) 0.0386(12) 0.0425(12) 0.0109(10) -0.0080(10) -0.0086(9)
C105 0.0525(13) 0.0537(13) 0.0316(11) 0.0151(11) 0.0115(10) 0.0055(9)
C107 0.0469(13) 0.0644(16) 0.0383(12) 0.0144(12) -0.0083(9) -0.0161(11)
C48 0.0382(12) 0.0474(13) 0.0485(12) 0.0078(10) 0.0106(9) 0.0129(10)
C101 0.0836(17) 0.0420(13) 0.0339(11) -0.0195(12) 0.0077(11) -0.0028(9)
C108 0.0436(12) 0.0441(12) 0.0383(11) 0.0020(10) -0.0009(9) -0.0071(9)
C44 0.0605(15) 0.0594(15) 0.0385(12) 0.0199(12) 0.0158(10) 0.0029(10)
C46 0.0535(16) 0.100(2) 0.0630(17) 0.0333(16) 0.0311(13) 0.0481(16)
C45 0.0779(19) 0.093(2) 0.0501(15) 0.0377(18) 0.0355(14) 0.0156(14)
C504 0.0364(15) 0.0330(14) 0.0299(13) 0.000 0.0107(11) 0.000
C503 0.0405(11) 0.0458(12) 0.0349(10) -0.0010(9) 0.0043(8) -0.0045(9)
C501 0.077(2) 0.0316(16) 0.0425(17) 0.000 0.0315(17) 0.000
C502 0.0571(14) 0.0500(14) 0.0454(12) -0.0144(11) 0.0177(10) -0.0117(10)
C506 0.056(2) 0.0351(16) 0.057(2) 0.000 0.0055(15) 0.000
C505 0.146(4) 0.0334(19) 0.086(3) 0.000 0.056(3) 0.000

loop_
_atom_type_symbol
_atom_type_description
_atom_type_scat_dispersion_real
_atom_type_scat_dispersion_imag
_atom_type_scat_source
C C 0.0033 0.0016 'International Tables Vol C Tables 4.2.6.8 and 6.1.1.4'
H H 0.0000 0.0000 'International Tables Vol C Tables 4.2.6.8 and 6.1.1.4'
O O 0.0106 0.0060 'International Tables Vol C Tables 4.2.6.8 and 6.1.1.4'

loop_
_geom_angle_atom_site_label_1
_geom_angle_atom_site_label_2
_geom_angle_atom_site_label_3
_geom_angle_site_symmetry_1
_geom_angle_site_symmetry_3
_geom_angle
C12 C1 C2 2 . 113.81(17)
C12 C1 H1A 2 . 108.8
C2 C1 H1A . . 108.8
C12 C1 H1B 2 . 108.8
C2 C1 H1B . . 108.8
H1A C1 H1B . . 107.7
C11 C12 C13 . . 117.61(17)
C11 C12 C1 . 2 121.31(18)
C13 C12 C1 . 2 121.1(2)
C3 C2 C14 . . 118.01(18)
C3 C2 C1 . . 119.93(16)
C14 C2 C1 . . 122.1(2)
O14 C14 C2 . . 121.05(17)
O14 C14 C6 . . 117.50(16)
C2 C14 C6 . . 121.5(2)
C3 C4 C5 . . 117.0(2)
C3 C4 C40 . . 124.28(17)
C5 C4 C40 . . 118.70(18)
O13 C13 C8 . . 119.82(17)
O13 C13 C12 . . 118.51(16)
C8 C13 C12 . . 121.7(2)
C9 C8 C13 . . 117.79(18)
C9 C8 C7 . . 120.26(16)
C13 C8 C7 . . 121.8(2)
C5 C6 C14 . . 118.07(17)
C5 C6 C7 . . 120.44(18)
C14 C6 C7 . . 121.4(2)
C6 C7 C8 . . 111.03(17)
C6 C7 H7A . . 109.4
C8 C7 H7A . . 109.4
C6 C7 H7B . . 109.4
C8 C7 H7B . . 109.4
H7A C7 H7B . . 108.0
C12 C11 C10 . . 123.00(19)
C12 C11 H11 . . 118.5
C10 C11 H11 . . 118.5
C6 C5 C4 . . 122.83(18)
C6 C5 H5 . . 118.6
C4 C5 H5 . . 118.6
C4 C40 C41 . . 108.5(2)
C4 C40 C42 . . 112.08(18)
C41 C40 C42 . . 108.2(2)
C4 C40 C43 . . 108.93(18)
C41 C40 C43 . . 112.0(2)
C42 C40 C43 . . 107.2(2)
C9 C10 C11 . . 116.9(2)
C9 C10 C100 . . 121.83(17)
C11 C10 C100 . . 121.25(19)
C10 C9 C8 . . 123.03(18)
C10 C9 H9 . . 118.5
C8 C9 H9 . . 118.5
C2 C3 C4 . . 122.62(17)
C2 C3 H3 . . 118.7
C4 C3 H3 . . 118.7
C101 C100 C10 . . 109.8(2)
C101 C100 C102 . . 107.6(2)
C10 C100 C102 . . 111.30(18)
C101 C100 C103 . . 111.7(2)
C10 C100 C103 . . 109.3(2)
C102 C100 C103 . . 107.06(18)
C108 C103 C104 . . 117.5(2)
C108 C103 C100 . . 122.0(2)
C104 C103 C100 . . 120.32(18)
C40 C42 H42A . . 109.5
C40 C42 H42B . . 109.5
H42A C42 H42B . . 109.5
C40 C42 H42C . . 109.5
H42A C42 H42C . . 109.5
H42B C42 H42C . . 109.5
C48 C43 C44 . . 117.7(2)
C48 C43 C40 . . 120.50(18)
C44 C43 C40 . . 121.7(2)
C105 C104 C103 . . 120.9(2)
C105 C104 H104 . . 119.6
C103 C104 H104 . . 119.6
C40 C41 H41A . . 109.5
C40 C41 H41B . . 109.5
H41A C41 H41B . . 109.5
C40 C41 H41C . . 109.5
H41A C41 H41C . . 109.5
H41B C41 H41C . . 109.5
C46 C47 C48 . . 119.7(3)
C46 C47 H47 . . 120.1
C48 C47 H47 . . 120.1
C107 C106 C105 . . 119.3(2)
C107 C106 H106 . . 120.4
C105 C106 H106 . . 120.4
C100 C102 H10A . . 109.5
C100 C102 H10B . . 109.5
H10A C102 H10B . . 109.5
C100 C102 H10C . . 109.5
H10A C102 H10C . . 109.5
H10B C102 H10C . . 109.5
C106 C105 C104 . . 120.6(2)
C106 C105 H105 . . 119.7
C104 C105 H105 . . 119.7
C106 C107 C108 . . 120.6(2)
C106 C107 H107 . . 119.7
C108 C107 H107 . . 119.7
C47 C48 C43 . . 121.4(2)
C47 C48 H48 . . 119.3
C43 C48 H48 . . 119.3
C100 C101 H10D . . 109.5
C100 C101 H10E . . 109.5
H10D C101 H10E . . 109.5
C100 C101 H10F . . 109.5
H10D C101 H10F . . 109.5
H10E C101 H10F . . 109.5
C103 C108 C107 . . 121.1(2)
C103 C108 H108 . . 119.5
C107 C108 H108 . . 119.5
C43 C44 C45 . . 120.4(3)
C43 C44 H44 . . 119.8
C45 C44 H44 . . 119.8
C45 C46 C47 . . 119.7(3)
C45 C46 H46 . . 120.2
C47 C46 H46 . . 120.2
C46 C45 C44 . . 121.0(3)
C46 C45 H45 . . 119.5
C44 C45 H45 . . 119.5
C503 C504 C503 2 . 118.6(3)
C503 C504 C506 2 . 120.70(15)
C503 C504 C506 . . 120.70(15)
C504 C503 C502 . . 120.7(2)
C504 C503 H503 . . 119.6
C502 C503 H503 . . 119.6
C502 C501 C502 2 . 117.6(3)
C502 C501 C505 2 . 121.22(16)
C502 C501 C505 . . 121.22(16)
C501 C502 C503 . . 121.2(2)
C501 C502 H502 . . 119.4
C503 C502 H502 . . 119.4
C504 C506 H50A . . 109.5
C504 C506 H50B . . 109.5
H50A C506 H50B . . 109.5
C504 C506 H50C . . 109.5
H50A C506 H50C . . 109.5
H50B C506 H50C . . 109.5
C501 C505 H50D . . 109.5
C501 C505 H50E . . 109.5
H50D C505 H50E . . 109.5
C501 C505 H50F . . 109.5
H50D C505 H50F . . 109.5
H50E C505 H50F . . 109.5

loop_
_geom_bond_atom_site_label_1
_geom_bond_atom_site_label_2
_geom_bond_site_symmetry_2
_geom_bond_distance
O13 C13 . 1.384(3)
O14 C14 . 1.386(3)
C1 C12 2 1.517(3)
C1 C2 . 1.525(4)
C1 H1A . 0.9700
C1 H1B . 0.9700
C12 C11 . 1.389(3)
C12 C13 . 1.399(3)
C12 C1 2 1.517(3)
C2 C3 . 1.392(4)
C2 C14 . 1.396(3)
C14 C6 . 1.397(3)
C4 C3 . 1.394(3)
C4 C5 . 1.394(3)
C4 C40 . 1.527(4)
C13 C8 . 1.395(3)
C8 C9 . 1.394(3)
C8 C7 . 1.515(4)
C6 C5 . 1.385(4)
C6 C7 . 1.514(3)
C7 H7A . 0.9700
C7 H7B . 0.9700
C11 C10 . 1.397(3)
C11 H11 . 0.9300
C5 H5 . 0.9300
C40 C41 . 1.537(3)
C40 C42 . 1.539(3)
C40 C43 . 1.542(3)
C10 C9 . 1.383(4)
C10 C100 . 1.537(4)
C9 H9 . 0.9300
C3 H3 . 0.9300
C100 C101 . 1.536(4)
C100 C102 . 1.537(4)
C100 C103 . 1.546(3)
C103 C108 . 1.381(3)
C103 C104 . 1.395(4)
C42 H42A . 0.9600
C42 H42B . 0.9600
C42 H42C . 0.9600
C43 C48 . 1.386(4)
C43 C44 . 1.387(3)
C104 C105 . 1.384(4)
C104 H104 . 0.9300
C41 H41A . 0.9600
C41 H41B . 0.9600
C41 H41C . 0.9600
C47 C46 . 1.377(5)
C47 C48 . 1.385(4)
C47 H47 . 0.9300
C106 C107 . 1.366(4)
C106 C105 . 1.371(4)
C106 H106 . 0.9300
C102 H10A . 0.9600
C102 H10B . 0.9600
C102 H10C . 0.9600
C105 H105 . 0.9300
C107 C108 . 1.391(4)
C107 H107 . 0.9300
C48 H48 . 0.9300
C101 H10D . 0.9600
C101 H10E . 0.9600
C101 H10F . 0.9600
C108 H108 . 0.9300
C44 C45 . 1.389(4)
C44 H44 . 0.9300
C46 C45 . 1.354(5)
C46 H46 . 0.9300
C45 H45 . 0.9300
C504 C503 2 1.376(3)
C504 C503 . 1.376(3)
C504 C506 . 1.507(5)
C503 C502 . 1.391(5)
C503 H503 . 0.9300
C501 C502 2 1.384(3)
C501 C502 . 1.384(3)
C501 C505 . 1.507(6)
C502 H502 . 0.9300
C506 H50A . 0.9600
C506 H50B . 0.9600
C506 H50C . 0.9600
C505 H50D . 0.9600
C505 H50E . 0.9600
C505 H50F . 0.9600
